data_7154902
loop_
_publ_author_name
'De Los Santos, Zeus A.'
'Ding, Ransheng'
'Wolf, Christian'

_publ_section_title
;
 Quantitative chirality sensing of amines and amino alcohols via Schiff
 base formation with a stereodynamic UV/CD probe.
;
_journal_issue 6
_journal_name_full 'Organic &amp; biomolecular chemistry'
_journal_page_first 1934
_journal_page_last 1939
_journal_paper_doi 10.1039/c5ob02529j
_journal_volume 14
_journal_year 2016
_chemical_absolute_configuration syn
_chemical_formula_moiety 'C30 H24 N2 O'
_chemical_formula_sum 'C30 H24 N2 O'
_chemical_formula_weight 428.51
_chemical_name_systematic (R)-N-(2-(((1-(Naphthalen-2-yl)ethyl)imino)methyl)phenyl)-2-naphthamide
_space_group_crystal_system orthorhombic
_space_group_IT_number 19
_space_group_name_Hall 'P 2ac 2ab'
_space_group_name_H-M_alt 'P 21 21 21'
_symmetry_cell_setting orthorhombic
_symmetry_Int_Tables_number 19
_symmetry_space_group_name_Hall 'P 2ac 2ab'
_symmetry_space_group_name_H-M 'P 21 21 21'
_atom_sites_solution_hydrogens geom
_audit_creation_method SHELXL-2014/7
_audit_update_record
;
2015-12-04 deposited with the CCDC.
2016-01-11 downloaded from the CCDC.
;
_cell_angle_alpha 90
_cell_angle_beta 90
_cell_angle_gamma 90
_cell_formula_units_Z 4
_cell_length_a 5.8608(11)
_cell_length_b 13.688(3)
_cell_length_c 27.498(5)
_cell_measurement_reflns_used 9636
_cell_measurement_temperature 296(2)
_cell_measurement_theta_max 31.5145
_cell_measurement_theta_min 2.665
_cell_volume 2206.0(8)
_computing_cell_refinement 'SAINT v.834A, Bruker-AXS'
_computing_data_collection 'APEX 2, Bruker-AXS'
_computing_data_reduction 'SAINT v.834A, Bruker-AXS'
_computing_molecular_graphics 'X-SEED, L.Barbour (1999)'
_computing_structure_refinement 'SHELXL-2014/7 (Sheldrick, 2014)'
_computing_structure_solution 'SHELXT-2013/1, G.Sheldrick'
_diffrn_ambient_temperature 296(2)
_diffrn_measured_fraction_theta_full 0.998
_diffrn_measured_fraction_theta_max 0.988
_diffrn_measurement_device_type 'Bruker APEXII CCD'
_diffrn_measurement_method 'omega scans'
_diffrn_radiation_probe x-ray
_diffrn_radiation_type MoK\a
_diffrn_radiation_wavelength 0.71073
_diffrn_reflns_av_R_equivalents 0.1170
_diffrn_reflns_av_unetI/netI 0.1001
_diffrn_reflns_laue_measured_fraction_full 0.998
_diffrn_reflns_laue_measured_fraction_max 0.988
_diffrn_reflns_limit_h_max 8
_diffrn_reflns_limit_h_min -8
_diffrn_reflns_limit_k_max 20
_diffrn_reflns_limit_k_min -20
_diffrn_reflns_limit_l_max 39
_diffrn_reflns_limit_l_min -40
_diffrn_reflns_number 31611
_diffrn_reflns_point_group_measured_fraction_full 0.996
_diffrn_reflns_point_group_measured_fraction_max 0.980
_diffrn_reflns_theta_full 25.000
_diffrn_reflns_theta_max 31.798
_diffrn_reflns_theta_min 1.481
_diffrn_source 'sealed X-ray tube'
_exptl_absorpt_coefficient_mu 0.078
_exptl_absorpt_correction_T_max 0.7296
_exptl_absorpt_correction_T_min 0.5547
_exptl_absorpt_correction_type multi-scan
_exptl_absorpt_process_details 'SADABS-2012/1, G.Sheldrick'
_exptl_crystal_colour Colourless
_exptl_crystal_density_diffrn 1.290
_exptl_crystal_description Needle
_exptl_crystal_F_000 904
_exptl_crystal_recrystallization_method 'Re-crystallisation from solvent: Acetonitrile'
_exptl_crystal_size_max 0.06
_exptl_crystal_size_mid 0.04
_exptl_crystal_size_min 0.02
_refine_diff_density_max 0.661
_refine_diff_density_min -0.471
_refine_diff_density_rms 0.120
_refine_ls_abs_structure_details
;
 Flack x determined using 1612 quotients [(I+)-(I-)]/[(I+)+(I-)]
 (Parsons, Flack and Wagner, Acta Cryst. B69 (2013) 249-259).
;
_refine_ls_abs_structure_Flack -1.2(10)
_refine_ls_extinction_method none
_refine_ls_goodness_of_fit_ref 1.075
_refine_ls_hydrogen_treatment constr
_refine_ls_matrix_type full
_refine_ls_number_parameters 299
_refine_ls_number_reflns 7379
_refine_ls_number_restraints 0
_refine_ls_restrained_S_all 1.075
_refine_ls_R_factor_all 0.1676
_refine_ls_R_factor_gt 0.1288
_refine_ls_shift/su_max 0.000
_refine_ls_shift/su_mean 0.000
_refine_ls_structure_factor_coef Fsqd
_refine_ls_weighting_details 'w=1/[\s^2^(Fo^2^)+(0.0845P)^2^+10.3641P] where P=(Fo^2^+2Fc^2^)/3'
_refine_ls_weighting_scheme calc
_refine_ls_wR_factor_gt 0.2958
_refine_ls_wR_factor_ref 0.3111
_reflns_Friedel_coverage 0.745
_reflns_friedel_fraction_full 0.993
_reflns_friedel_fraction_max 0.970
_reflns_number_gt 5568
_reflns_number_total 7379
_reflns_threshold_expression 'I > 2\s(I)'
_cod_data_source_file c5ob02529j2.cif
_cod_data_source_block added_by_encifer
_cod_depositor_comments 'Adding full bibliography for 7154901--7154903.cif.'
_cod_original_cell_volume 2206.0(7)
_cod_database_code 7154902
_shelx_shelxl_version_number 2014/7
_shelx_space_group_comment
;
The symmetry employed for this shelxl refinement is uniquely defined
by the following loop, which should always be used as a source of
symmetry information in preference to the above space-group names.
They are only intended as comments.
;

loop_
_space_group_symop_operation_xyz
'x, y, z'
'-x+1/2, -y, z+1/2'
'x+1/2, -y+1/2, -z'
'-x, y+1/2, -z+1/2'

loop_
_atom_site_label
_atom_site_type_symbol
_atom_site_fract_x
_atom_site_fract_y
_atom_site_fract_z
_atom_site_U_iso_or_equiv
_atom_site_adp_type
_atom_site_occupancy
_atom_site_site_symmetry_order
_atom_site_calc_flag
_atom_site_refinement_flags_posn
_atom_site_refinement_flags_adp
C3 C 0.4358(10) 0.3606(5) 0.8858(2) 0.0165(11) Uani 1 1 d . .
C7 C 0.8013(9) 0.4191(5) 0.9212(2) 0.0182(11) Uani 1 1 d . .
H7 H 0.9417 0.4501 0.9180 0.022 Uiso 1 1 calc R U
C27 C 1.1597(10) 0.5912(5) 0.9754(2) 0.0198(12) Uani 1 1 d . .
C9 C 0.7061(10) 0.4539(5) 0.8349(2) 0.0182(11) Uani 1 1 d . .
H9 H 0.8420 0.4883 0.8314 0.022 Uiso 1 1 calc R U
C8 C 0.6508(10) 0.4122(5) 0.8803(2) 0.0188(11) Uani 1 1 d . .
C23 C 0.7963(10) 0.6468(5) 1.0096(2) 0.0202(12) Uani 1 1 d . .
H23 H 0.6597 0.6808 1.0063 0.024 Uiso 1 1 calc R U
C4 C 0.3815(9) 0.3212(5) 0.9314(2) 0.0174(11) Uani 1 1 d . .
H4 H 0.2438 0.2883 0.9354 0.021 Uiso 1 1 calc R U
C10 C 0.5608(10) 0.4444(5) 0.7952(2) 0.0189(11) Uani 1 1 d . .
C2 C 0.2916(10) 0.3541(5) 0.8445(2) 0.0189(11) Uani 1 1 d . .
H2 H 0.1515 0.3228 0.8474 0.023 Uiso 1 1 calc R U
C17 C 1.0805(12) 0.6536(5) 0.7131(3) 0.0258(14) Uani 1 1 d . .
C26 C 1.2019(11) 0.5426(5) 1.0203(2) 0.0239(13) Uani 1 1 d . .
H26 H 1.3348 0.5062 1.0238 0.029 Uiso 1 1 calc R U
C24 C 0.8445(12) 0.6006(5) 1.0529(2) 0.0249(13) Uani 1 1 d . .
H24 H 0.7412 0.6040 1.0785 0.030 Uiso 1 1 calc R U
C5 C 0.5278(10) 0.3300(5) 0.9705(2) 0.0198(12) Uani 1 1 d . .
H5 H 0.4877 0.3030 1.0003 0.024 Uiso 1 1 calc R U
C22 C 0.9510(10) 0.6437(5) 0.9699(2) 0.0175(11) Uani 1 1 d . .
N2 N 1.0074(10) 0.6863(5) 0.8001(2) 0.0253(12) Uani 1 1 d . .
C1 C 0.3517(10) 0.3923(5) 0.8008(2) 0.0214(12) Uani 1 1 d . .
H1 H 0.2554 0.3844 0.7743 0.026 Uiso 1 1 calc R U
C28 C 1.3189(11) 0.5871(5) 0.9372(2) 0.0237(13) Uani 1 1 d . .
H28 H 1.4536 0.5521 0.9410 0.028 Uiso 1 1 calc R U
C29 C 1.2765(11) 0.6340(5) 0.8948(3) 0.0234(13) Uani 1 1 d . .
H29 H 1.3812 0.6286 0.8696 0.028 Uiso 1 1 calc R U
C15 C 1.1649(11) 0.6585(5) 0.6260(3) 0.0266(14) Uani 1 1 d . .
H15 H 1.2577 0.6786 0.6004 0.032 Uiso 1 1 calc R U
C12 C 0.8929(10) 0.5910(5) 0.7037(2) 0.0191(11) Uani 1 1 d . .
C21 C 0.9149(13) 0.6941(5) 0.9251(2) 0.0263(14) Uani 1 1 d . .
H21 H 0.7811 0.7295 0.9207 0.032 Uiso 1 1 calc R U
N1 N 0.7705(9) 0.5568(5) 0.74425(18) 0.0234(11) Uani 1 1 d . .
H1A H 0.7893 0.5884 0.7710 0.028 Uiso 1 1 calc R U
C14 C 0.9742(12) 0.6014(5) 0.6173(2) 0.0252(13) Uani 1 1 d . .
H14 H 0.9344 0.5855 0.5856 0.030 Uiso 1 1 calc R U
C6 C 0.7375(10) 0.3796(5) 0.9656(2) 0.0197(12) Uani 1 1 d . .
H6 H 0.8336 0.3857 0.9923 0.024 Uiso 1 1 calc R U
O1 O 0.5551(10) 0.4366(5) 0.70899(18) 0.0375(14) Uani 1 1 d . .
C16 C 1.2156(11) 0.6856(5) 0.6738(2) 0.0245(13) Uani 1 1 d . .
H16 H 1.3410 0.7254 0.6798 0.029 Uiso 1 1 calc R U
C13 C 0.8415(11) 0.5677(5) 0.6559(2) 0.0221(12) Uani 1 1 d . .
H13 H 0.7154 0.5286 0.6494 0.027 Uiso 1 1 calc R U
C25 C 1.0506(12) 0.5480(5) 1.0586(2) 0.0251(13) Uani 1 1 d . .
H25 H 1.0837 0.5174 1.0879 0.030 Uiso 1 1 calc R U
C19 C 1.0537(11) 0.7506(6) 0.8419(2) 0.0247(13) Uani 1 1 d . .
H19 H 1.1986 0.7843 0.8361 0.030 Uiso 1 1 calc R U
C20 C 1.0765(11) 0.6914(5) 0.8878(2) 0.0221(12) Uani 1 1 d . .
C11 C 0.6239(11) 0.4783(5) 0.7458(2) 0.0244(13) Uani 1 1 d . .
C18 C 1.1256(11) 0.7003(5) 0.7613(2) 0.0236(13) Uani 1 1 d . .
H18 H 1.2489 0.7429 0.7633 0.028 Uiso 1 1 calc R U
C30 C 0.8635(14) 0.8270(6) 0.8433(3) 0.0319(16) Uani 1 1 d . .
H30A H 0.7180 0.7949 0.8421 0.048 Uiso 1 1 calc R U
H30B H 0.8784 0.8700 0.8159 0.048 Uiso 1 1 calc R U
H30C H 0.8748 0.8642 0.8728 0.048 Uiso 1 1 calc R U

loop_
_atom_site_aniso_label
_atom_site_aniso_U_11
_atom_site_aniso_U_22
_atom_site_aniso_U_33
_atom_site_aniso_U_23
_atom_site_aniso_U_13
_atom_site_aniso_U_12
C3 0.010(2) 0.022(3) 0.017(3) -0.002(2) 0.0027(19) 0.003(2)
C7 0.005(2) 0.024(3) 0.026(3) -0.005(2) -0.004(2) 0.001(2)
C27 0.011(2) 0.023(3) 0.025(3) -0.002(2) 0.002(2) -0.002(2)
C9 0.010(2) 0.026(3) 0.019(3) 0.001(2) 0.004(2) -0.003(2)
C8 0.011(2) 0.025(3) 0.021(3) -0.002(2) 0.002(2) 0.002(2)
C23 0.010(2) 0.022(3) 0.028(3) -0.001(2) 0.002(2) 0.002(2)
C4 0.005(2) 0.024(3) 0.023(3) 0.005(2) 0.0026(19) 0.001(2)
C10 0.012(2) 0.027(3) 0.018(3) 0.002(2) 0.004(2) -0.006(2)
C2 0.009(2) 0.028(3) 0.020(3) 0.000(2) 0.002(2) -0.003(2)
C17 0.021(3) 0.028(3) 0.029(3) 0.008(3) -0.004(3) -0.008(3)
C26 0.011(2) 0.028(3) 0.033(3) -0.005(3) -0.006(2) 0.003(2)
C24 0.022(3) 0.029(3) 0.024(3) -0.007(3) 0.009(2) -0.006(3)
C5 0.016(3) 0.021(3) 0.022(3) 0.001(2) 0.003(2) -0.002(2)
C22 0.011(2) 0.024(3) 0.018(3) -0.002(2) 0.001(2) -0.004(2)
N2 0.019(3) 0.031(3) 0.026(3) -0.002(2) -0.002(2) 0.003(2)
C1 0.011(2) 0.031(3) 0.022(3) -0.002(2) -0.001(2) -0.007(2)
C28 0.014(3) 0.030(3) 0.027(3) -0.004(3) 0.004(2) 0.002(2)
C29 0.012(2) 0.027(3) 0.031(3) -0.004(3) 0.002(2) 0.001(2)
C15 0.018(3) 0.027(3) 0.035(4) 0.006(3) 0.011(3) 0.005(3)
C12 0.013(2) 0.028(3) 0.016(2) 0.002(2) 0.004(2) 0.002(2)
C21 0.027(3) 0.026(3) 0.026(3) 0.001(3) -0.002(3) -0.003(3)
N1 0.024(3) 0.032(3) 0.014(2) -0.001(2) 0.004(2) -0.014(2)
C14 0.030(3) 0.027(3) 0.019(3) 0.000(3) 0.004(2) 0.000(3)
C6 0.014(2) 0.024(3) 0.021(3) -0.001(2) -0.006(2) 0.001(2)
O1 0.035(3) 0.057(4) 0.020(2) -0.005(2) 0.004(2) -0.028(3)
C16 0.015(3) 0.027(3) 0.031(3) 0.007(3) 0.003(2) 0.000(2)
C13 0.016(3) 0.033(3) 0.017(3) -0.001(2) 0.005(2) -0.005(2)
C25 0.028(3) 0.024(3) 0.023(3) 0.003(2) -0.001(3) -0.005(3)
C19 0.019(3) 0.033(3) 0.022(3) 0.000(3) 0.000(2) -0.003(3)
C20 0.015(3) 0.026(3) 0.025(3) -0.005(2) -0.003(2) -0.006(2)
C11 0.016(3) 0.037(4) 0.020(3) -0.001(3) 0.000(2) -0.013(3)
C18 0.012(2) 0.026(3) 0.032(3) 0.002(3) 0.000(2) -0.003(2)
C30 0.032(4) 0.033(4) 0.031(4) 0.004(3) -0.004(3) 0.005(3)

loop_
_atom_type_symbol
_atom_type_description
_atom_type_scat_dispersion_real
_atom_type_scat_dispersion_imag
_atom_type_scat_source
C C 0.0033 0.0016 'International Tables Vol C Tables 4.2.6.8 and 6.1.1.4'
H H 0.0000 0.0000 'International Tables Vol C Tables 4.2.6.8 and 6.1.1.4'
N N 0.0061 0.0033 'International Tables Vol C Tables 4.2.6.8 and 6.1.1.4'
O O 0.0106 0.0060 'International Tables Vol C Tables 4.2.6.8 and 6.1.1.4'

loop_
_geom_angle_atom_site_label_1
_geom_angle_atom_site_label_2
_geom_angle_atom_site_label_3
_geom_angle
C4 C3 C2 123.9(6)
C4 C3 C8 118.5(5)
C2 C3 C8 117.6(5)
C6 C7 C8 119.9(6)
C6 C7 H7 120.0
C8 C7 H7 120.0
C28 C27 C22 120.7(6)
C28 C27 C26 120.9(6)
C22 C27 C26 118.4(5)
C10 C9 C8 121.1(5)
C10 C9 H9 119.5
C8 C9 H9 119.5
C9 C8 C7 121.8(6)
C9 C8 C3 119.2(5)
C7 C8 C3 119.0(5)
C24 C23 C22 121.2(6)
C24 C23 H23 119.4
C22 C23 H23 119.4
C5 C4 C3 121.4(6)
C5 C4 H4 119.3
C3 C4 H4 119.3
C9 C10 C1 119.2(5)
C9 C10 C11 122.5(5)
C1 C10 C11 118.1(5)
C1 C2 C3 122.1(5)
C1 C2 H2 119.0
C3 C2 H2 119.0
C16 C17 C12 118.9(6)
C16 C17 C18 116.5(6)
C12 C17 C18 124.0(6)
C25 C26 C27 121.7(6)
C25 C26 H26 119.2
C27 C26 H26 119.2
C23 C24 C25 120.3(6)
C23 C24 H24 119.8
C25 C24 H24 119.8
C4 C5 C6 120.7(6)
C4 C5 H5 119.7
C6 C5 H5 119.7
C23 C22 C27 118.8(6)
C23 C22 C21 123.6(6)
C27 C22 C21 117.5(6)
C18 N2 C19 117.4(6)
C2 C1 C10 120.8(6)
C2 C1 H1 119.6
C10 C1 H1 119.6
C29 C28 C27 120.2(6)
C29 C28 H28 119.9
C27 C28 H28 119.9
C28 C29 C20 122.0(6)
C28 C29 H29 119.0
C20 C29 H29 119.0
C14 C15 C16 118.9(6)
C14 C15 H15 120.6
C16 C15 H15 120.6
C13 C12 N1 124.4(6)
C13 C12 C17 118.8(6)
N1 C12 C17 116.8(6)
C20 C21 C22 121.4(7)
C20 C21 H21 119.3
C22 C21 H21 119.3
C11 N1 C12 127.0(6)
C11 N1 H1A 116.5
C12 N1 H1A 116.5
C15 C14 C13 120.4(6)
C15 C14 H14 119.8
C13 C14 H14 119.8
C7 C6 C5 120.4(6)
C7 C6 H6 119.8
C5 C6 H6 119.8
C17 C16 C15 121.3(6)
C17 C16 H16 119.3
C15 C16 H16 119.3
C12 C13 C14 121.6(6)
C12 C13 H13 119.2
C14 C13 H13 119.2
C26 C25 C24 119.5(6)
C26 C25 H25 120.3
C24 C25 H25 120.3
N2 C19 C20 110.4(6)
N2 C19 C30 107.1(6)
C20 C19 C30 114.4(6)
N2 C19 H19 108.3
C20 C19 H19 108.3
C30 C19 H19 108.3
C21 C20 C29 118.2(6)
C21 C20 C19 122.8(6)
C29 C20 C19 118.9(6)
O1 C11 N1 122.8(6)
O1 C11 C10 121.8(6)
N1 C11 C10 115.3(5)
N2 C18 C17 125.2(6)
N2 C18 H18 117.4
C17 C18 H18 117.4
C19 C30 H30A 109.5
C19 C30 H30B 109.5
H30A C30 H30B 109.5
C19 C30 H30C 109.5
H30A C30 H30C 109.5
H30B C30 H30C 109.5

loop_
_geom_bond_atom_site_label_1
_geom_bond_atom_site_label_2
_geom_bond_distance
C3 C4 1.400(8)
C3 C2 1.419(8)
C3 C8 1.453(8)
C7 C6 1.387(9)
C7 C8 1.431(8)
C7 H7 0.9300
C27 C28 1.406(9)
C27 C22 1.427(8)
C27 C26 1.424(9)
C9 C10 1.390(8)
C9 C8 1.412(8)
C9 H9 0.9300
C23 C24 1.378(10)
C23 C22 1.419(8)
C23 H23 0.9300
C4 C5 1.380(9)
C4 H4 0.9300
C10 C1 1.427(8)
C10 C11 1.483(9)
C2 C1 1.355(9)
C2 H2 0.9300
C17 C16 1.410(9)
C17 C12 1.417(9)
C17 C18 1.493(10)
C26 C25 1.379(10)
C26 H26 0.9300
C24 C25 1.415(10)
C24 H24 0.9300
C5 C6 1.410(8)
C5 H5 0.9300
C22 C21 1.428(9)
N2 C18 1.288(9)
N2 C19 1.472(9)
C1 H1 0.9300
C28 C29 1.352(10)
C28 H28 0.9300
C29 C20 1.424(9)
C29 H29 0.9300
C15 C14 1.384(10)
C15 C16 1.399(10)
C15 H15 0.9300
C12 C13 1.385(9)
C12 N1 1.406(7)
C21 C20 1.397(10)
C21 H21 0.9300
N1 C11 1.378(8)
N1 H1A 0.8600
C14 C13 1.395(9)
C14 H14 0.9300
C6 H6 0.9300
O1 C11 1.229(8)
C16 H16 0.9300
C13 H13 0.9300
C25 H25 0.9300
C19 C20 1.505(10)
C19 C30 1.530(10)
C19 H19 0.9800
C18 H18 0.9300
C30 H30A 0.9600
C30 H30B 0.9600
C30 H30C 0.9600
